data_1502413
loop_
_publ_author_name
'Ito, Yuji'
'Takahashi, Kazunori'
'Nagase, Hiromasa'
'Honda, Toshio'

_publ_section_title
;
 Integral stereocontrolled synthesis of a spiro-norlignan,
 sequosempervirin A: revision of absolute configuration.
;
_journal_issue 17
_journal_name_full 'Organic letters'
_journal_page_first 4640
_journal_page_last 4643
_journal_paper_doi 10.1021/ol2018533
_journal_volume 13
_journal_year 2011
_chemical_absolute_configuration ad
_chemical_formula_moiety 'C17 H22 O2'
_chemical_formula_sum 'C17 H22 O2'
_chemical_formula_weight 258.36
_space_group_IT_number 19
_symmetry_cell_setting orthorhombic
_symmetry_Int_Tables_number 19
_symmetry_space_group_name_Hall 'P 2ac 2ab'
_symmetry_space_group_name_H-M 'P 21 21 21'
_atom_sites_solution_hydrogens geom
_atom_sites_solution_primary direct
_atom_sites_solution_secondary difmap
_cell_angle_alpha 90.0000
_cell_angle_beta 90.0000
_cell_angle_gamma 90.0000
_cell_formula_units_Z 4
_cell_length_a 7.1962(2)
_cell_length_b 9.5745(3)
_cell_length_c 21.0083(6)
_cell_measurement_reflns_used 10009
_cell_measurement_temperature 93
_cell_measurement_theta_max 68.19
_cell_measurement_theta_min 4.21
_cell_volume 1447.47(7)
_computing_cell_refinement 'RAPID AUTO'
_computing_data_collection 'RAPID AUTO (Rigaku, ????)'
_computing_data_reduction 'RAPID AUTO'
_computing_molecular_graphics 'CrystalStructure 4.0'
_computing_publication_material 'CrystalStructure 4.0 (Rigaku, 2010)'
_computing_structure_refinement 'SHELXL97 (Sheldrick, 2008)'
_computing_structure_solution 'SIR2004 (Burla, et al., 2005)'
_diffrn_ambient_temperature 93
_diffrn_measured_fraction_theta_full 1.000
_diffrn_measured_fraction_theta_max 1.000
_diffrn_measurement_device_type 'RIGAKU R-AXIS RAPID II diffractometer'
_diffrn_measurement_method 'imaging plate'
_diffrn_radiation_type 'Cu K\a'
_diffrn_radiation_wavelength 1.54187
_diffrn_reflns_av_R_equivalents 0.0762
_diffrn_reflns_limit_h_max 8
_diffrn_reflns_limit_h_min -8
_diffrn_reflns_limit_k_max 11
_diffrn_reflns_limit_k_min -11
_diffrn_reflns_limit_l_max 25
_diffrn_reflns_limit_l_min -25
_diffrn_reflns_number 16268
_diffrn_reflns_theta_full 68.24
_diffrn_reflns_theta_max 68.24
_diffrn_standards_number 0
_exptl_absorpt_coefficient_mu 0.595
_exptl_absorpt_correction_T_max 0.836
_exptl_absorpt_correction_T_min 0.580
_exptl_absorpt_correction_type multi-scan
_exptl_absorpt_process_details 'ABSCOR (Rigaku, 1995)'
_exptl_crystal_colour colorless
_exptl_crystal_density_diffrn 1.185
_exptl_crystal_density_method 'not measured'
_exptl_crystal_description block
_exptl_crystal_F_000 560.00
_exptl_crystal_size_max 0.400
_exptl_crystal_size_mid 0.300
_exptl_crystal_size_min 0.300
_refine_diff_density_max 0.180
_refine_diff_density_min -0.180
_refine_ls_extinction_method none
_refine_ls_goodness_of_fit_ref 1.071
_refine_ls_hydrogen_treatment constr
_refine_ls_number_parameters 174
_refine_ls_number_reflns 2663
_refine_ls_number_restraints 0
_refine_ls_R_factor_gt 0.0490
_refine_ls_shift/su_max 0.000
_refine_ls_structure_factor_coef Fsqd
_refine_ls_weighting_details 'w = 1/[\s^2^(Fo^2^)+(0.0577P)^2^+0.0161P] where P=(Fo^2^+2Fc^2^)/3'
_refine_ls_weighting_scheme calc
_refine_ls_wR_factor_ref 0.1155
_reflns_number_gt 2320
_reflns_number_total 2663
_reflns_threshold_expression F^2^>2.0\s(F^2^)
_cod_data_source_file ol2018533_si_002.cif
_cod_data_source_block 110531_SSA
_cod_original_cell_volume 1447.46(7)
_cod_database_code 1502413

loop_
_symmetry_equiv_pos_site_id
_symmetry_equiv_pos_as_xyz
1 +X,+Y,+Z
2 1/2+X,1/2-Y,-Z
3 -X,1/2+Y,1/2-Z
4 1/2-X,-Y,1/2+Z

loop_
_atom_site_label
_atom_site_type_symbol
_atom_site_fract_x
_atom_site_fract_y
_atom_site_fract_z
_atom_site_U_iso_or_equiv
_atom_site_adp_type
_atom_site_occupancy
_atom_site_symmetry_multiplicity
_atom_site_calc_flag
_atom_site_refinement_flags
O1 O 1.0107(3) 0.80714(15) 0.43209(6) 0.0391(4) Uani 1.0 4 d .
O2 O 0.3462(3) -0.14033(14) 0.47675(7) 0.0376(4) Uani 1.0 4 d .
C1 C 1.0052(4) 0.7998(3) 0.36336(9) 0.0353(5) Uani 1.0 4 d .
C2 C 0.8063(3) 0.8135(2) 0.33912(10) 0.0346(5) Uani 1.0 4 d .
C3 C 0.6918(3) 0.6826(2) 0.35340(10) 0.0333(5) Uani 1.0 4 d .
C4 C 0.7795(3) 0.5491(3) 0.32471(9) 0.0329(5) Uani 1.0 4 d .
C5 C 0.6666(4) 0.4148(3) 0.33982(9) 0.0354(5) Uani 1.0 4 d .
C6 C 0.5274(4) 0.3997(3) 0.28487(9) 0.0392(6) Uani 1.0 4 d .
C7 C 0.6250(4) 0.4751(2) 0.23155(10) 0.0379(5) Uani 1.0 4 d .
C8 C 0.7627(4) 0.5536(2) 0.25260(9) 0.0353(5) Uani 1.0 4 d .
C9 C 1.0958(3) 0.6673(3) 0.33840(11) 0.0391(6) Uani 1.0 4 d .
C10 C 0.9791(3) 0.5363(3) 0.34924(10) 0.0362(5) Uani 1.0 4 d .
C11 C 0.5796(4) 0.4061(3) 0.40631(10) 0.0393(6) Uani 1.0 4 d .
C12 C 0.5163(4) 0.2599(3) 0.42298(9) 0.0363(5) Uani 1.0 4 d .
C13 C 0.6394(4) 0.1619(3) 0.44647(9) 0.0385(6) Uani 1.0 4 d .
C14 C 0.5844(4) 0.0283(3) 0.46384(9) 0.0369(6) Uani 1.0 4 d .
C15 C 0.3980(3) -0.0088(2) 0.45743(9) 0.0332(5) Uani 1.0 4 d .
C16 C 0.2714(4) 0.0874(2) 0.43359(9) 0.0346(5) Uani 1.0 4 d .
C17 C 0.3304(4) 0.2194(2) 0.41653(9) 0.0355(5) Uani 1.0 4 d .
H1 H 1.0775 0.8809 0.3464 0.0424 Uiso 1.0 4 calc R
H9A H 1.2177 0.6551 0.3596 0.0469 Uiso 1.0 4 calc R
H9B H 1.1189 0.6780 0.2922 0.0469 Uiso 1.0 4 calc R
H2A H 0.8082 0.8298 0.2926 0.0415 Uiso 1.0 4 calc R
H10B H 0.9758 0.5158 0.3954 0.0434 Uiso 1.0 4 calc R
H3B H 0.5651 0.6946 0.3359 0.0400 Uiso 1.0 4 calc R
H3A H 0.6808 0.6712 0.4001 0.0400 Uiso 1.0 4 calc R
H5 H 0.7552 0.3347 0.3362 0.0425 Uiso 1.0 4 calc R
H6A H 0.5059 0.3003 0.2741 0.0470 Uiso 1.0 4 calc R
H6B H 0.4071 0.4444 0.2953 0.0470 Uiso 1.0 4 calc R
H10A H 1.0400 0.4565 0.3277 0.0434 Uiso 1.0 4 calc R
H7 H 0.5914 0.4671 0.1880 0.0455 Uiso 1.0 4 calc R
H8 H 0.8420 0.6068 0.2258 0.0423 Uiso 1.0 4 calc R
H2B H 0.7467 0.8953 0.3595 0.0415 Uiso 1.0 4 calc R
H11A H 0.6718 0.4375 0.4382 0.0472 Uiso 1.0 4 calc R
H11B H 0.4718 0.4701 0.4084 0.0472 Uiso 1.0 4 calc R
H17 H 0.2428 0.2842 0.4000 0.0426 Uiso 1.0 4 calc R
H16 H 0.1444 0.0623 0.4290 0.0415 Uiso 1.0 4 calc R
H14 H 0.6723 -0.0369 0.4799 0.0443 Uiso 1.0 4 calc R
H13 H 0.7665 0.1869 0.4509 0.0461 Uiso 1.0 4 calc R
H18 H 0.9538 0.7384 0.4475 0.0469 Uiso 1.0 4 calc R
H19 H 0.2391 -0.1581 0.4631 0.0451 Uiso 1.0 4 calc R

loop_
_atom_site_aniso_label
_atom_site_aniso_U_11
_atom_site_aniso_U_22
_atom_site_aniso_U_33
_atom_site_aniso_U_12
_atom_site_aniso_U_13
_atom_site_aniso_U_23
O1 0.0417(9) 0.0437(9) 0.0319(8) -0.0106(8) -0.0014(7) 0.0050(7)
O2 0.0358(9) 0.0384(8) 0.0385(9) -0.0054(7) -0.0061(7) 0.0050(7)
C1 0.0359(12) 0.0403(12) 0.0298(10) -0.0063(11) -0.0009(10) 0.0036(10)
C2 0.0369(12) 0.0372(11) 0.0296(10) 0.0001(10) -0.0021(10) 0.0019(9)
C3 0.0310(12) 0.0379(11) 0.0311(11) 0.0001(10) -0.0021(9) 0.0006(9)
C4 0.0323(12) 0.0361(11) 0.0303(10) -0.0015(10) -0.0006(9) -0.0003(9)
C5 0.0376(13) 0.0366(11) 0.0321(11) -0.0017(10) 0.0020(10) -0.0010(9)
C6 0.0408(14) 0.0424(12) 0.0344(12) -0.0063(11) -0.0004(11) -0.0034(10)
C7 0.0411(13) 0.0430(12) 0.0296(11) 0.0011(11) -0.0004(10) -0.0037(10)
C8 0.0366(14) 0.0374(11) 0.0319(11) 0.0004(10) 0.0049(10) -0.0011(9)
C9 0.0308(12) 0.0488(13) 0.0377(12) -0.0019(11) 0.0008(10) 0.0015(10)
C10 0.0333(12) 0.0395(12) 0.0357(11) 0.0026(11) -0.0006(10) -0.0003(10)
C11 0.0446(14) 0.0420(12) 0.0313(11) -0.0075(11) -0.0013(10) -0.0005(10)
C12 0.0419(13) 0.0409(12) 0.0260(10) -0.0054(11) 0.0021(10) -0.0029(9)
C13 0.0360(13) 0.0481(12) 0.0313(11) -0.0070(12) 0.0003(10) -0.0030(10)
C14 0.0377(13) 0.0426(12) 0.0304(11) 0.0017(11) -0.0015(9) -0.0005(10)
C15 0.0392(13) 0.0349(11) 0.0256(10) -0.0046(10) 0.0017(9) -0.0022(9)
C16 0.0336(12) 0.0415(11) 0.0287(10) -0.0005(10) -0.0013(10) -0.0006(9)
C17 0.0397(13) 0.0364(11) 0.0305(11) -0.0001(10) -0.0017(10) -0.0004(9)

loop_
_atom_type_symbol
_atom_type_description
_atom_type_scat_dispersion_real
_atom_type_scat_dispersion_imag
_atom_type_scat_source
C C 0.018 0.009
;
International Tables for Crystallography
(1992, Vol. C, Tables 4.2.6.8 and 6.1.1.4)
;
H H 0.000 0.000
;
International Tables for Crystallography
(1992, Vol. C, Table 6.1.1.4)
;
O O 0.049 0.032
;
International Tables for Crystallography
(1992, Vol. C, Tables 4.2.6.8 and 6.1.1.4)
;

loop_
_geom_angle_atom_site_label_1
_geom_angle_atom_site_label_2
_geom_angle_atom_site_label_3
_geom_angle
_geom_angle_publ_flag
O1 C1 C2 110.78(18) yes
O1 C1 C9 111.94(17) yes
C2 C1 C9 111.09(17) yes
C1 C2 C3 111.65(17) yes
C2 C3 C4 112.41(18) yes
C3 C4 C5 113.02(17) yes
C3 C4 C8 109.40(17) yes
C3 C4 C10 108.49(17) yes
C5 C4 C8 100.69(16) yes
C5 C4 C10 110.83(17) yes
C8 C4 C10 114.35(18) yes
C4 C5 C6 105.40(16) yes
C4 C5 C11 116.41(17) yes
C6 C5 C11 114.4(2) yes
C5 C6 C7 102.10(19) yes
C6 C7 C8 111.95(19) yes
C4 C8 C7 112.17(19) yes
C1 C9 C10 113.45(18) yes
C4 C10 C9 113.62(18) yes
C5 C11 C12 112.61(18) yes
C11 C12 C13 121.2(2) yes
C11 C12 C17 121.5(2) yes
C13 C12 C17 117.3(2) yes
C12 C13 C14 122.5(3) yes
C13 C14 C15 118.9(2) yes
O2 C15 C14 117.75(19) yes
O2 C15 C16 122.4(2) yes
C14 C15 C16 119.8(2) yes
C15 C16 C17 119.9(2) yes
C12 C17 C16 121.5(2) yes
C1 O1 H18 109.465 no
C15 O2 H19 109.465 no
O1 C1 H1 107.610 no
C2 C1 H1 107.605 no
C9 C1 H1 107.601 no
C1 C2 H2A 109.292 no
C1 C2 H2B 109.289 no
C3 C2 H2A 109.294 no
C3 C2 H2B 109.295 no
H2A C2 H2B 107.948 no
C2 C3 H3B 109.121 no
C2 C3 H3A 109.118 no
C4 C3 H3B 109.120 no
C4 C3 H3A 109.124 no
H3B C3 H3A 107.845 no
C4 C5 H5 106.664 no
C6 C5 H5 106.675 no
C11 C5 H5 106.661 no
C5 C6 H6A 111.355 no
C5 C6 H6B 111.356 no
C7 C6 H6A 111.345 no
C7 C6 H6B 111.345 no
H6A C6 H6B 109.223 no
C6 C7 H7 124.023 no
C8 C7 H7 124.024 no
C4 C8 H8 123.913 no
C7 C8 H8 123.913 no
C1 C9 H9A 108.873 no
C1 C9 H9B 108.882 no
C10 C9 H9A 108.880 no
C10 C9 H9B 108.878 no
H9A C9 H9B 107.725 no
C4 C10 H10B 108.842 no
C4 C10 H10A 108.841 no
C9 C10 H10B 108.842 no
C9 C10 H10A 108.840 no
H10B C10 H10A 107.695 no
C5 C11 H11A 109.072 no
C5 C11 H11B 109.079 no
C12 C11 H11A 109.072 no
C12 C11 H11B 109.072 no
H11A C11 H11B 107.820 no
C12 C13 H13 118.769 no
C14 C13 H13 118.774 no
C13 C14 H14 120.535 no
C15 C14 H14 120.532 no
C15 C16 H16 120.040 no
C17 C16 H16 120.046 no
C12 C17 H17 119.244 no
C16 C17 H17 119.243 no

loop_
_geom_bond_atom_site_label_1
_geom_bond_atom_site_label_2
_geom_bond_distance
_geom_bond_publ_flag
O1 C1 1.446(3) yes
O2 C15 1.375(3) yes
C1 C2 1.525(3) yes
C1 C9 1.520(3) yes
C2 C3 1.530(3) yes
C3 C4 1.547(3) yes
C4 C5 1.554(3) yes
C4 C8 1.520(3) yes
C4 C10 1.531(3) yes
C5 C6 1.536(3) yes
C5 C11 1.533(3) yes
C6 C7 1.507(3) yes
C7 C8 1.320(3) yes
C9 C10 1.526(3) yes
C11 C12 1.513(3) yes
C12 C13 1.382(3) yes
C12 C17 1.399(4) yes
C13 C14 1.388(3) yes
C14 C15 1.394(4) yes
C15 C16 1.389(3) yes
C16 C17 1.381(3) yes
O1 H18 0.840 no
O2 H19 0.840 no
C1 H1 1.000 no
C2 H2A 0.990 no
C2 H2B 0.990 no
C3 H3B 0.990 no
C3 H3A 0.990 no
C5 H5 1.000 no
C6 H6A 0.990 no
C6 H6B 0.990 no
C7 H7 0.950 no
C8 H8 0.950 no
C9 H9A 0.990 no
C9 H9B 0.990 no
C10 H10B 0.990 no
C10 H10A 0.990 no
C11 H11A 0.990 no
C11 H11B 0.990 no
C13 H13 0.950 no
C14 H14 0.950 no
C16 H16 0.950 no
C17 H17 0.950 no

loop_
_geom_contact_atom_site_label_1
_geom_contact_atom_site_label_2
_geom_contact_distance
_geom_contact_publ_flag
_geom_contact_site_symmetry_2
O1 C3 3.069(3) no .
O1 C10 3.131(3) no .
C1 C4 3.010(3) no .
C2 C8 3.098(3) no .
C2 C10 2.939(3) no .
C3 C6 3.288(3) no .
C3 C7 3.276(3) no .
C3 C9 2.928(3) no .
C3 C11 2.983(3) no .
C5 C13 3.305(3) no .
C5 C17 3.457(3) no .
C6 C12 3.196(3) no .
C6 C17 3.555(3) no .
C7 C10 3.599(3) no .
C8 C9 3.191(3) no .
C10 C11 3.355(4) no .
C12 C15 2.805(3) no .
C13 C16 2.756(4) no .
C14 C17 2.771(4) no .
O1 O2 2.639(3) no 1_665
O1 O2 2.760(2) no 2_556
O1 C15 3.341(3) no 1_665
O1 C16 3.274(3) no 1_665
O2 O1 2.639(3) no 1_445
O2 O1 2.760(2) no 2_456
O2 C1 3.468(3) no 1_445
C1 O2 3.468(3) no 1_665
C13 C17 3.386(3) no 2_556
C15 O1 3.341(3) no 1_445
C16 O1 3.274(3) no 1_445
C17 C13 3.386(3) no 2_456
O1 H9A 2.5805 no .
O1 H9B 3.2820 no .
O1 H2A 3.2802 no .
O1 H10B 2.9051 no .
O1 H3A 2.7893 no .
O1 H2B 2.5781 no .
O2 H16 2.6230 no .
O2 H14 2.5481 no .
C1 H10B 2.8092 no .
C1 H3B 3.3728 no .
C1 H3A 2.7493 no .
C1 H10A 3.3800 no .
C2 H9A 3.3541 no .
C2 H9B 2.7776 no .
C2 H10B 3.3189 no .
C2 H8 3.1067 no .
C2 H18 2.6131 no .
C3 H1 3.3657 no .
C3 H9B 3.3313 no .
C3 H10B 2.7395 no .
C3 H5 3.3813 no .
C3 H6B 3.3002 no .
C3 H10A 3.3543 no .
C3 H8 2.9799 no .
C3 H11A 2.9496 no .
C3 H11B 2.8247 no .
C3 H18 2.7834 no .
C4 H9A 3.3927 no .
C4 H9B 2.8204 no .
C4 H2A 2.7792 no .
C4 H6A 3.2681 no .
C4 H6B 2.9272 no .
C4 H7 3.2710 no .
C4 H2B 3.4027 no .
C4 H11A 2.7255 no .
C4 H11B 2.9266 no .
C4 H18 3.3931 no .
C5 H10B 2.6922 no .
C5 H3B 2.7785 no .
C5 H3A 2.7641 no .
C5 H10A 2.7278 no .
C5 H7 3.2742 no .
C5 H8 3.2726 no .
C5 H17 3.5305 no .
C5 H13 3.2746 no .
C6 H3B 3.0333 no .
C6 H8 3.2556 no .
C6 H11A 3.4044 no .
C6 H11B 2.7113 no .
C6 H17 3.3569 no .
C7 H3B 3.0680 no .
C7 H5 2.7429 no .
C8 H9B 2.9464 no .
C8 H2A 2.7943 no .
C8 H10B 3.3890 no .
C8 H3B 2.6285 no .
C8 H3A 3.3488 no .
C8 H5 2.7361 no .
C8 H6A 3.0824 no .
C8 H6B 2.9056 no .
C8 H10A 2.7090 no .
C9 H2A 2.7630 no .
C9 H3A 3.2557 no .
C9 H8 3.0443 no .
C9 H2B 3.3578 no .
C9 H18 2.6004 no .
C10 H1 3.3744 no .
C10 H2A 3.2904 no .
C10 H3B 3.3545 no .
C10 H3A 2.7231 no .
C10 H5 2.5300 no .
C10 H8 2.8554 no .
C10 H11A 3.0464 no .
C10 H18 2.8351 no .
C11 H10B 3.0469 no .
C11 H3B 3.1355 no .
C11 H3A 2.6441 no .
C11 H6A 3.0032 no .
C11 H6B 2.6682 no .
C11 H17 2.6929 no .
C11 H13 2.6627 no .
C12 H5 2.6053 no .
C12 H6A 3.1520 no .
C12 H6B 3.3071 no .
C12 H16 3.2797 no .
C12 H14 3.2807 no .
C13 H5 2.9650 no .
C13 H11A 2.6551 no .
C13 H11B 3.2870 no .
C13 H17 3.2355 no .
C14 H16 3.2661 no .
C14 H19 3.0591 no .
C15 H17 3.2510 no .
C15 H13 3.2498 no .
C16 H14 3.2684 no .
C16 H19 2.4413 no .
C17 H6A 3.3383 no .
C17 H6B 3.3817 no .
C17 H11A 3.2562 no .
C17 H11B 2.6129 no .
C17 H13 3.2352 no .
H1 H9A 2.4014 no .
H1 H9B 2.2717 no .
H1 H2A 2.2966 no .
H1 H2B 2.3999 no .
H1 H18 2.6757 no .
H9A H10B 2.3188 no .
H9A H10A 2.3873 no .
H9A H18 2.7668 no .
H9B H2A 2.6669 no .
H9B H10B 2.8591 no .
H9B H10A 2.3191 no .
H9B H8 2.5259 no .
H9B H18 3.5200 no .
H2A H3B 2.3591 no .
H2A H3A 2.8719 no .
H2A H8 2.5670 no .
H2A H18 3.5292 no .
H10B H3A 2.5941 no .
H10B H5 2.6594 no .
H10B H11A 2.4812 no .
H10B H18 2.4015 no .
H3B H6B 2.7864 no .
H3B H8 3.1673 no .
H3B H2B 2.3760 no .
H3B H11A 3.3566 no .
H3B H11B 2.7183 no .
H3A H5 3.5308 no .
H3A H2B 2.3573 no .
H3A H11A 2.3771 no .
H3A H11B 2.4491 no .
H3A H18 2.2944 no .
H5 H6A 2.2427 no .
H5 H6B 2.8493 no .
H5 H10A 2.3650 no .
H5 H7 3.5637 no .
H5 H8 3.5446 no .
H5 H11A 2.4330 no .
H5 H11B 2.8527 no .
H5 H13 2.7944 no .
H6A H7 2.4911 no .
H6A H11B 3.2656 no .
H6A H17 3.2565 no .
H6B H7 2.6242 no .
H6B H11A 3.5571 no .
H6B H11B 2.4350 no .
H6B H17 2.9318 no .
H10A H8 2.9473 no .
H10A H11A 3.5270 no .
H7 H8 2.3816 no .
H2B H18 2.8098 no .
H11A H17 3.5109 no .
H11A H13 2.5090 no .
H11A H18 3.5292 no .
H11B H17 2.4321 no .
H11B H13 3.5565 no .
H17 H16 2.3206 no .
H16 H19 2.3301 no .
H14 H13 2.3280 no .
H14 H19 3.3453 no .
O1 H16 2.6268 no 1_665
O1 H14 3.0276 no 1_565
O1 H14 3.3869 no 2_556
O1 H19 1.7989 no 1_665
O1 H19 3.2722 no 2_556
O2 H1 3.3577 no 1_445
O2 H9A 3.2789 no 1_445
O2 H10B 3.0831 no 2_456
O2 H3A 3.4132 no 1_545
O2 H3A 2.8631 no 2_456
O2 H11A 2.9217 no 2_456
O2 H14 3.4566 no 2_446
O2 H18 3.1144 no 1_445
O2 H18 2.0034 no 2_456
C1 H7 3.4864 no 3_755
C1 H16 3.0375 no 1_665
C1 H19 2.7175 no 1_665
C2 H6A 3.2744 no 3_655
C2 H6B 3.4490 no 3_655
C2 H7 3.2675 no 3_655
C2 H14 3.4237 no 1_565
C3 H9A 3.4247 no 1_455
C3 H6A 3.2360 no 3_655
C3 H7 3.5117 no 3_655
C6 H2A 2.9876 no 3_645
C6 H3B 3.2767 no 3_645
C7 H1 2.8432 no 3_745
C7 H9B 3.4260 no 3_745
C7 H2A 3.4506 no 3_645
C7 H3B 3.3303 no 3_645
C7 H6A 3.2550 no 3_655
C7 H2B 3.3759 no 3_645
C8 H1 2.8963 no 3_745
C8 H6A 3.1028 no 3_655
C9 H3B 3.3872 no 1_655
C9 H6B 3.2241 no 1_655
C9 H19 3.2742 no 1_665
C10 H6B 3.3982 no 1_655
C10 H17 3.2508 no 1_655
C11 H16 3.5038 no 2_556
C12 H13 3.2419 no 2_456
C13 H2B 3.2324 no 1_545
C13 H17 3.3493 no 2_556
C14 H10B 3.0873 no 2_456
C14 H7 3.4807 no 3_645
C14 H2B 2.7911 no 1_545
C14 H17 3.5639 no 2_556
C14 H18 3.2973 no 2_456
C15 H1 3.4457 no 1_445
C15 H10B 3.1426 no 2_456
C15 H7 3.0643 no 3_645
C15 H2B 3.3723 no 1_545
C15 H11A 2.8145 no 2_456
C15 H18 2.9974 no 2_456
C16 H1 3.0345 no 1_445
C16 H7 2.9702 no 3_645
C16 H8 3.4516 no 3_645
C16 H11A 2.7971 no 2_456
C16 H13 3.2500 no 2_456
C17 H7 3.3123 no 3_645
C17 H8 3.4122 no 3_645
C17 H11A 3.5878 no 2_456
C17 H13 2.9622 no 2_456
H1 O2 3.3577 no 1_665
H1 C7 2.8432 no 3_755
H1 C8 2.8963 no 3_755
H1 C15 3.4457 no 1_665
H1 C16 3.0345 no 1_665
H1 H7 2.6231 no 3_755
H1 H8 2.7052 no 3_755
H1 H16 2.5019 no 1_665
H1 H19 2.7378 no 1_665
H9A O2 3.2789 no 1_665
H9A C3 3.4247 no 1_655
H9A H3B 2.5767 no 1_655
H9A H3A 3.4434 no 1_655
H9A H6B 2.7848 no 1_655
H9A H7 3.4361 no 3_755
H9A H11B 2.7449 no 1_655
H9A H14 3.5733 no 2_556
H9A H19 2.8201 no 1_665
H9B C7 3.4260 no 3_755
H9B H3B 3.3437 no 1_655
H9B H5 3.2176 no 3_755
H9B H6A 3.2563 no 3_755
H9B H6B 3.0514 no 1_655
H9B H7 3.4900 no 3_755
H2A C6 2.9876 no 3_655
H2A C7 3.4506 no 3_655
H2A H6A 2.6743 no 3_655
H2A H6B 2.6472 no 3_655
H2A H10A 3.0092 no 3_755
H2A H7 3.1879 no 3_655
H10B O2 3.0831 no 2_556
H10B C14 3.0873 no 2_556
H10B C15 3.1426 no 2_556
H10B H17 2.9355 no 1_655
H10B H14 2.9846 no 2_556
H3B C6 3.2767 no 3_655
H3B C7 3.3303 no 3_655
H3B C9 3.3872 no 1_455
H3B H9A 2.5767 no 1_455
H3B H9B 3.3437 no 1_455
H3B H6A 2.5747 no 3_655
H3B H7 2.8855 no 3_655
H3A O2 3.4132 no 1_565
H3A O2 2.8631 no 2_556
H3A H9A 3.4434 no 1_455
H3A H14 3.2595 no 1_565
H3A H19 2.9074 no 2_556
H5 H9B 3.2176 no 3_745
H6A C2 3.2744 no 3_645
H6A C3 3.2360 no 3_645
H6A C7 3.2550 no 3_645
H6A C8 3.1028 no 3_645
H6A H9B 3.2563 no 3_745
H6A H2A 2.6743 no 3_645
H6A H3B 2.5747 no 3_645
H6A H7 3.3618 no 3_645
H6A H8 3.1144 no 3_645
H6A H2B 3.4658 no 3_645
H6B C2 3.4490 no 3_645
H6B C9 3.2241 no 1_455
H6B C10 3.3982 no 1_455
H6B H9A 2.7848 no 1_455
H6B H9B 3.0514 no 1_455
H6B H2A 2.6472 no 3_645
H6B H10A 2.7313 no 1_455
H6B H2B 3.4663 no 3_645
H10A H2A 3.0092 no 3_745
H10A H6B 2.7313 no 1_655
H10A H11B 3.5423 no 1_655
H10A H17 2.6757 no 1_655
H7 C1 3.4864 no 3_745
H7 C2 3.2675 no 3_645
H7 C3 3.5117 no 3_645
H7 C14 3.4807 no 3_655
H7 C15 3.0643 no 3_655
H7 C16 2.9702 no 3_655
H7 C17 3.3123 no 3_655
H7 H1 2.6231 no 3_745
H7 H9A 3.4361 no 3_745
H7 H9B 3.4900 no 3_745
H7 H2A 3.1879 no 3_645
H7 H3B 2.8855 no 3_645
H7 H6A 3.3618 no 3_655
H7 H2B 2.7181 no 3_645
H7 H16 3.2383 no 3_655
H8 C16 3.4516 no 3_655
H8 C17 3.4122 no 3_655
H8 H1 2.7052 no 3_745
H8 H6A 3.1144 no 3_655
H8 H17 3.2012 no 3_655
H8 H16 3.2817 no 3_655
H2B C7 3.3759 no 3_655
H2B C13 3.2324 no 1_565
H2B C14 2.7911 no 1_565
H2B C15 3.3723 no 1_565
H2B H6A 3.4658 no 3_655
H2B H6B 3.4663 no 3_655
H2B H7 2.7181 no 3_655
H2B H16 3.5888 no 1_665
H2B H14 2.6647 no 1_565
H2B H13 3.3911 no 1_565
H11A O2 2.9217 no 2_556
H11A C15 2.8145 no 2_556
H11A C16 2.7971 no 2_556
H11A C17 3.5878 no 2_556
H11A H16 2.7960 no 2_556
H11A H19 2.9985 no 2_556
H11B H9A 2.7449 no 1_455
H11B H10A 3.5423 no 1_455
H11B H14 3.2503 no 2_456
H17 C10 3.2508 no 1_455
H17 C13 3.3493 no 2_456
H17 C14 3.5639 no 2_456
H17 H10B 2.9355 no 1_455
H17 H10A 2.6757 no 1_455
H17 H8 3.2012 no 3_645
H17 H14 3.5323 no 2_456
H17 H13 3.1485 no 2_456
H16 O1 2.6268 no 1_445
H16 C1 3.0375 no 1_445
H16 C11 3.5038 no 2_456
H16 H1 2.5019 no 1_445
H16 H7 3.2383 no 3_645
H16 H8 3.2817 no 3_645
H16 H2B 3.5888 no 1_445
H16 H11A 2.7960 no 2_456
H16 H13 3.0042 no 1_455
H16 H13 3.5921 no 2_456
H16 H18 3.4133 no 1_445
H14 O1 3.0276 no 1_545
H14 O1 3.3869 no 2_456
H14 O2 3.4566 no 2_546
H14 C2 3.4237 no 1_545
H14 H9A 3.5733 no 2_456
H14 H10B 2.9846 no 2_456
H14 H3A 3.2595 no 1_545
H14 H2B 2.6647 no 1_545
H14 H11B 3.2503 no 2_556
H14 H17 3.5323 no 2_556
H14 H18 3.0321 no 1_545
H14 H18 2.9199 no 2_456
H14 H19 3.1935 no 2_546
H13 C12 3.2419 no 2_556
H13 C16 3.2500 no 2_556
H13 C17 2.9622 no 2_556
H13 H2B 3.3911 no 1_545
H13 H17 3.1485 no 2_556
H13 H16 3.0042 no 1_655
H13 H16 3.5921 no 2_556
H18 O2 3.1144 no 1_665
H18 O2 2.0034 no 2_556
H18 C14 3.2973 no 2_556
H18 C15 2.9974 no 2_556
H18 H16 3.4133 no 1_665
H18 H14 3.0321 no 1_565
H18 H14 2.9199 no 2_556
H18 H19 2.3030 no 1_665
H18 H19 2.5510 no 2_556
H19 O1 1.7989 no 1_445
H19 O1 3.2722 no 2_456
H19 C1 2.7175 no 1_445
H19 C9 3.2742 no 1_445
H19 H1 2.7378 no 1_445
H19 H9A 2.8201 no 1_445
H19 H3A 2.9074 no 2_456
H19 H11A 2.9985 no 2_456
H19 H14 3.1935 no 2_446
H19 H18 2.3030 no 1_445
H19 H18 2.5510 no 2_456

loop_
_geom_hbond_atom_site_label_D
_geom_hbond_atom_site_label_H
_geom_hbond_atom_site_label_A
_geom_hbond_site_symmetry_A
_geom_hbond_distance_DA
_geom_hbond_distance_DH
_geom_hbond_distance_HA
_geom_hbond_angle_DHA
_geom_hbond_publ_flag
O1 H18 O2 2_556 2.760(2) 0.840 2.003 149.5 no
O2 H19 O1 1_445 2.639(3) 0.840 1.799 178.5 no

loop_
_geom_torsion_atom_site_label_1
_geom_torsion_atom_site_label_2
_geom_torsion_atom_site_label_3
_geom_torsion_atom_site_label_4
_geom_torsion
_geom_torsion_publ_flag
O1 C1 C2 C3 -71.8(2) no
O1 C1 C9 C10 73.4(3) no
C2 C1 C9 C10 -51.0(3) no
C9 C1 C2 C3 53.3(2) no
C1 C2 C3 C4 -57.3(2) no
C2 C3 C4 C5 178.99(15) no
C2 C3 C4 C8 -69.7(2) no
C2 C3 C4 C10 55.7(2) no
C3 C4 C5 C6 90.06(18) no
C3 C4 C5 C11 -37.9(3) no
C3 C4 C8 C7 -101.20(19) no
C3 C4 C10 C9 -53.0(2) no
C5 C4 C8 C7 18.0(3) no
C8 C4 C5 C6 -26.52(19) no
C8 C4 C5 C11 -154.50(17) no
C5 C4 C10 C9 -177.62(14) no
C10 C4 C5 C6 -147.91(15) no
C10 C4 C5 C11 84.1(2) no
C8 C4 C10 C9 69.4(2) no
C10 C4 C8 C7 136.90(18) no
C4 C5 C6 C7 25.9(2) no
C4 C5 C11 C12 -165.21(17) no
C6 C5 C11 C12 71.3(3) no
C11 C5 C6 C7 155.07(16) no
C5 C6 C7 C8 -15.5(3) no
C6 C7 C8 C4 -1.8(3) no
C1 C9 C10 C4 52.4(3) no
C5 C11 C12 C13 82.8(3) no
C5 C11 C12 C17 -98.5(3) no
C11 C12 C13 C14 178.16(16) no
C11 C12 C17 C16 -177.97(16) no
C13 C12 C17 C16 0.7(3) no
C17 C12 C13 C14 -0.5(3) no
C12 C13 C14 C15 -0.0(3) no
C13 C14 C15 O2 -178.10(16) no
C13 C14 C15 C16 0.4(3) no
O2 C15 C16 C17 178.22(15) no
C14 C15 C16 C17 -0.2(3) no
C15 C16 C17 C12 -0.4(3) no

loop_
_cod_related_entry_id
_cod_related_entry_code
_cod_related_entry_database
1 17613538 ChemSpider
